data_4300807
loop_
_publ_author_name
'Luzyanin, Konstantin V.'
'Kukushkin, Vadim Yu.'
'Ryabov, Alexander D.'
'Haukka, Matti'
'Pombeiro, Armando J. L.'

_publ_section_title
;
 Kinetic and Mechanistic Study of the Pt(II) versus Pt(IV) Effect in
 the Platinum-Mediated Nitrile--Hydroxylamine Coupling
;
_journal_coden_ASTM INOCAJ
_journal_issue 8
_journal_name_full 'Inorganic Chemistry'
_journal_page_first 2944
_journal_page_last 2953
_journal_paper_doi 10.1021/ic048388c
_journal_volume 44
_journal_year 2005
_chemical_formula_sum 'C10 H24 Cl2 N4 O2 Pt'
_chemical_formula_weight 498.32
_chemical_name_common PtCl2(NHC(Et)ON(Me)2)2
_space_group_IT_number 2
_symmetry_cell_setting triclinic
_symmetry_space_group_name_Hall '-P 1'
_symmetry_space_group_name_H-M 'P -1'
_atom_sites_solution_hydrogens mixed
_atom_sites_solution_primary direct
_atom_sites_solution_secondary difmap
_audit_creation_method SHELXL-97
_cell_angle_alpha 103.695(10)
_cell_angle_beta 91.346(15)
_cell_angle_gamma 92.089(13)
_cell_formula_units_Z 2
_cell_length_a 8.2530(15)
_cell_length_b 9.9420(12)
_cell_length_c 10.6695(18)
_cell_measurement_temperature 110(2)
_cell_volume 849.5(2)
_computing_cell_refinement 'EvalCCD (Duisenberg, 1998-2002)'
_computing_data_collection 'Collect (Nonius BV, 1997-2000)'
_computing_data_reduction 'EvalCCD (Duisenberg, 1998-2002)'
_computing_molecular_graphics 'XP in SHELXTL v.6.12 (Bruker AXS, 2001)'
_computing_publication_material 'SHELXL-97 (Sheldrick, 1997)'
_computing_structure_refinement 'SHELXL-97 (Sheldrick, 1997)'
_computing_structure_solution 'SIR2002 (Burla et al., 2003)'
_diffrn_ambient_temperature 110(2)
_diffrn_detector_area_resol_mean 9
_diffrn_measured_fraction_theta_full 0.959
_diffrn_measured_fraction_theta_max 0.959
_diffrn_measurement_device '95mm CCD camera on \k-goniostat'
_diffrn_measurement_device_type KappaCCD
_diffrn_measurement_method CCD
_diffrn_radiation_monochromator 'horizonally mounted graphite crystal'
_diffrn_radiation_source 'fine-focus sealed tube'
_diffrn_radiation_type MoK\a
_diffrn_radiation_wavelength 0.71073
_diffrn_reflns_av_R_equivalents 0.0360
_diffrn_reflns_av_sigmaI/netI 0.0432
_diffrn_reflns_limit_h_max 10
_diffrn_reflns_limit_h_min -9
_diffrn_reflns_limit_k_max 12
_diffrn_reflns_limit_k_min -12
_diffrn_reflns_limit_l_max 13
_diffrn_reflns_limit_l_min -13
_diffrn_reflns_number 8293
_diffrn_reflns_theta_full 25.99
_diffrn_reflns_theta_max 25.99
_diffrn_reflns_theta_min 2.47
_exptl_absorpt_coefficient_mu 8.576
_exptl_absorpt_correction_T_max 0.6272
_exptl_absorpt_correction_T_min 0.1907
_exptl_crystal_colour 'pale yellow'
_exptl_crystal_density_diffrn 1.948
_exptl_crystal_density_method 'not measured'
_exptl_crystal_description block
_exptl_crystal_F_000 480
_exptl_crystal_size_max 0.29
_exptl_crystal_size_mid 0.12
_exptl_crystal_size_min 0.06
_refine_diff_density_max 1.819
_refine_diff_density_min -2.275
_refine_diff_density_rms 0.210
_refine_ls_extinction_method none
_refine_ls_goodness_of_fit_ref 1.087
_refine_ls_hydrogen_treatment mixed
_refine_ls_matrix_type full
_refine_ls_number_parameters 186
_refine_ls_number_reflns 3196
_refine_ls_number_restraints 0
_refine_ls_restrained_S_all 1.087
_refine_ls_R_factor_all 0.0343
_refine_ls_R_factor_gt 0.0300
_refine_ls_shift/su_max 0.001
_refine_ls_shift/su_mean 0.000
_refine_ls_structure_factor_coef Fsqd
_refine_ls_weighting_details 'calc w=1/[\s^2^(Fo^2^)+(0.0474P)^2^+0.0000P] where P=(Fo^2^+2Fc^2^)/3'
_refine_ls_weighting_scheme calc
_refine_ls_wR_factor_gt 0.0724
_refine_ls_wR_factor_ref 0.0742
_reflns_number_gt 2960
_reflns_number_total 3196
_reflns_threshold_expression >2sigma(I)
_cod_data_source_file ic048388csi20041130_120417_2.cif
_cod_data_source_block cis_1
_cod_depositor_comments
;
The following automatic conversions were performed:
'_symmetry_cell_setting' value 'Triclinic' changed to 'triclinic'
according to '/home/saulius/struct/CIF-dictionaries/cif_core.dic'
dictionary named 'cif_core.dic' version 2.4.1 from 2010-06-29.

Automatic conversion script
Id: cif_fix_enum 1527 2010-12-29 10:47:43Z saulius 
;
_cod_database_code 4300807

loop_
_symmetry_equiv_pos_as_xyz
'x, y, z'
'-x, -y, -z'

loop_
_atom_site_label
_atom_site_type_symbol
_atom_site_fract_x
_atom_site_fract_y
_atom_site_fract_z
_atom_site_U_iso_or_equiv
_atom_site_adp_type
_atom_site_occupancy
_atom_site_symmetry_multiplicity
_atom_site_calc_flag
_atom_site_refinement_flags
_atom_site_disorder_assembly
_atom_site_disorder_group
Pt1 Pt -0.01706(2) 0.016943(18) 0.252049(14) 0.01542(9) Uani 1 1 d . . .
Cl1 Cl -0.15985(18) 0.17002(13) 0.16567(12) 0.0223(3) Uani 1 1 d . . .
Cl2 Cl 0.11973(17) 0.19226(13) 0.40103(11) 0.0222(3) Uani 1 1 d . . .
O1 O 0.3172(4) -0.2631(4) 0.3403(3) 0.0196(8) Uani 1 1 d . . .
O2 O -0.3095(5) -0.3242(4) 0.0360(3) 0.0228(8) Uani 1 1 d . . .
N1 N 0.1092(6) -0.1176(4) 0.3268(4) 0.0169(9) Uani 1 1 d . . .
N2 N 0.2697(6) -0.2426(5) 0.4767(4) 0.0225(10) Uani 1 1 d . . .
N3 N -0.1351(6) -0.1347(5) 0.1186(4) 0.0188(9) Uani 1 1 d . . .
N4 N -0.2619(6) -0.3003(5) -0.0912(4) 0.0221(10) Uani 1 1 d . . .
C1 C 0.2265(7) -0.1865(5) 0.2788(4) 0.0183(11) Uani 1 1 d . . .
C2 C 0.2882(7) -0.1910(5) 0.1463(4) 0.0196(11) Uani 1 1 d . . .
H2A H 0.1952 -0.1965 0.0847 0.024 Uiso 1 1 calc R . .
H2B H 0.3513 -0.2749 0.1172 0.024 Uiso 1 1 calc R . .
C3 C 0.3958(7) -0.0619(6) 0.1469(5) 0.0264(12) Uani 1 1 d . . .
H3A H 0.3381 0.0213 0.1861 0.040 Uiso 1 1 calc R . .
H3B H 0.4218 -0.0604 0.0581 0.040 Uiso 1 1 calc R . .
H3C H 0.4964 -0.0641 0.1970 0.040 Uiso 1 1 calc R . .
C4 C 0.4093(9) -0.1704(8) 0.5505(5) 0.0462(19) Uani 1 1 d . . .
H4A H 0.3900 -0.1566 0.6429 0.069 Uiso 1 1 calc R . .
H4B H 0.4273 -0.0802 0.5298 0.069 Uiso 1 1 calc R . .
H4C H 0.5053 -0.2255 0.5289 0.069 Uiso 1 1 calc R . .
C5 C 0.2414(9) -0.3803(6) 0.4961(5) 0.0362(15) Uani 1 1 d . . .
H5A H 0.3401 -0.4323 0.4780 0.054 Uiso 1 1 calc R . .
H5B H 0.1527 -0.4279 0.4378 0.054 Uiso 1 1 calc R . .
H5C H 0.2120 -0.3740 0.5857 0.054 Uiso 1 1 calc R . .
C6 C -0.2312(7) -0.2322(5) 0.1345(4) 0.0186(11) Uani 1 1 d . . .
C7 C -0.2695(7) -0.2632(6) 0.2607(5) 0.0219(11) Uani 1 1 d . . .
H7A H -0.3887 -0.2717 0.2674 0.026 Uiso 1 1 calc R . .
H7B H -0.2279 -0.1852 0.3315 0.026 Uiso 1 1 calc R . .
C8 C -0.1948(8) -0.3971(6) 0.2765(5) 0.0323(14) Uani 1 1 d . . .
H8A H -0.2382 -0.4750 0.2081 0.048 Uiso 1 1 calc R . .
H8B H -0.2215 -0.4132 0.3608 0.048 Uiso 1 1 calc R . .
H8C H -0.0767 -0.3888 0.2705 0.048 Uiso 1 1 calc R . .
C9 C -0.4153(8) -0.3261(7) -0.1668(5) 0.0342(14) Uani 1 1 d . . .
H9A H -0.3954 -0.3232 -0.2563 0.051 Uiso 1 1 calc R . .
H9B H -0.4911 -0.2548 -0.1299 0.051 Uiso 1 1 calc R . .
H9C H -0.4621 -0.4175 -0.1646 0.051 Uiso 1 1 calc R . .
C10 C -0.1472(8) -0.4048(6) -0.1392(5) 0.0317(14) Uani 1 1 d . . .
H10A H -0.0500 -0.3887 -0.0822 0.048 Uiso 1 1 calc R . .
H10B H -0.1172 -0.4002 -0.2264 0.048 Uiso 1 1 calc R . .
H10C H -0.1965 -0.4966 -0.1415 0.048 Uiso 1 1 calc R . .
H01 H 0.081(10) -0.122(9) 0.412(7) 0.08(3) Uiso 1 1 d . . .
H03 H -0.116(8) -0.136(7) 0.030(5) 0.036(17) Uiso 1 1 d . . .

loop_
_atom_site_aniso_label
_atom_site_aniso_U_11
_atom_site_aniso_U_22
_atom_site_aniso_U_33
_atom_site_aniso_U_23
_atom_site_aniso_U_13
_atom_site_aniso_U_12
Pt1 0.01842(14) 0.01415(13) 0.01382(12) 0.00384(8) -0.00167(8) 0.00026(9)
Cl1 0.0292(7) 0.0184(6) 0.0208(6) 0.0076(5) -0.0052(5) 0.0028(6)
Cl2 0.0263(7) 0.0198(6) 0.0185(6) 0.0012(5) -0.0046(5) -0.0007(6)
O1 0.021(2) 0.0225(19) 0.0166(16) 0.0071(14) 0.0017(14) 0.0044(17)
O2 0.030(2) 0.0188(19) 0.0186(16) 0.0035(14) -0.0013(15) -0.0060(18)
N1 0.018(2) 0.016(2) 0.0160(19) 0.0018(16) 0.0000(17) -0.003(2)
N2 0.035(3) 0.022(2) 0.0128(18) 0.0084(17) 0.0011(18) -0.001(2)
N3 0.021(2) 0.021(2) 0.0155(19) 0.0081(17) -0.0045(17) 0.001(2)
N4 0.029(3) 0.023(2) 0.0150(19) 0.0053(17) -0.0017(18) 0.001(2)
C1 0.021(3) 0.014(2) 0.020(2) 0.005(2) -0.004(2) -0.003(2)
C2 0.026(3) 0.019(3) 0.015(2) 0.0051(19) 0.003(2) 0.005(2)
C3 0.027(3) 0.026(3) 0.028(3) 0.010(2) 0.009(2) 0.005(3)
C4 0.046(4) 0.068(5) 0.022(3) 0.010(3) -0.005(3) -0.028(4)
C5 0.060(5) 0.023(3) 0.029(3) 0.012(2) 0.009(3) 0.003(3)
C6 0.022(3) 0.019(3) 0.016(2) 0.0046(19) 0.002(2) 0.008(2)
C7 0.017(3) 0.025(3) 0.024(2) 0.008(2) 0.003(2) 0.000(2)
C8 0.046(4) 0.020(3) 0.032(3) 0.010(2) -0.009(3) -0.005(3)
C9 0.038(4) 0.036(3) 0.026(3) 0.003(3) -0.013(3) -0.003(3)
C10 0.037(4) 0.025(3) 0.031(3) 0.001(2) 0.006(3) 0.002(3)

loop_
_atom_type_symbol
_atom_type_description
_atom_type_scat_dispersion_real
_atom_type_scat_dispersion_imag
_atom_type_scat_source
C C 0.0033 0.0016 'International Tables Vol C Tables 4.2.6.8 and 6.1.1.4'
H H 0.0000 0.0000 'International Tables Vol C Tables 4.2.6.8 and 6.1.1.4'
N N 0.0061 0.0033 'International Tables Vol C Tables 4.2.6.8 and 6.1.1.4'
O O 0.0106 0.0060 'International Tables Vol C Tables 4.2.6.8 and 6.1.1.4'
Cl Cl 0.1484 0.1585 'International Tables Vol C Tables 4.2.6.8 and 6.1.1.4'
Pt Pt -1.7033 8.3905 'International Tables Vol C Tables 4.2.6.8 and 6.1.1.4'

loop_
_geom_angle_atom_site_label_1
_geom_angle_atom_site_label_2
_geom_angle_atom_site_label_3
_geom_angle
_geom_angle_site_symmetry_1
_geom_angle_site_symmetry_3
_geom_angle_publ_flag
N3 Pt1 N1 93.35(17) . . ?
N3 Pt1 Cl1 86.55(12) . . ?
N1 Pt1 Cl1 179.60(12) . . ?
N3 Pt1 Cl2 178.77(12) . . ?
N1 Pt1 Cl2 87.34(12) . . ?
Cl1 Pt1 Cl2 92.75(5) . . ?
C1 O1 N2 110.5(4) . . ?
C6 O2 N4 111.1(4) . . ?
C1 N1 Pt1 127.7(3) . . ?
C5 N2 C4 112.7(5) . . ?
C5 N2 O1 105.4(4) . . ?
C4 N2 O1 104.2(4) . . ?
C6 N3 Pt1 129.3(3) . . ?
C10 N4 C9 111.8(4) . . ?
C10 N4 O2 105.0(4) . . ?
C9 N4 O2 102.7(4) . . ?
N1 C1 O1 124.6(4) . . ?
N1 C1 C2 124.4(4) . . ?
O1 C1 C2 111.0(5) . . ?
C1 C2 C3 110.9(4) . . ?
N3 C6 O2 123.5(4) . . ?
N3 C6 C7 125.6(5) . . ?
O2 C6 C7 110.9(4) . . ?
C6 C7 C8 112.0(5) . . ?

loop_
_geom_bond_atom_site_label_1
_geom_bond_atom_site_label_2
_geom_bond_distance
_geom_bond_site_symmetry_2
_geom_bond_publ_flag
Pt1 N3 2.015(4) . ?
Pt1 N1 2.020(4) . ?
Pt1 Cl1 2.3018(12) . ?
Pt1 Cl2 2.3021(13) . ?
O1 C1 1.352(6) . ?
O1 N2 1.484(5) . ?
O2 C6 1.352(6) . ?
O2 N4 1.491(5) . ?
N1 C1 1.254(7) . ?
N2 C5 1.444(7) . ?
N2 C4 1.447(8) . ?
N3 C6 1.275(7) . ?
N4 C10 1.442(8) . ?
N4 C9 1.467(7) . ?
C1 C2 1.505(6) . ?
C2 C3 1.532(8) . ?
C6 C7 1.490(6) . ?
C7 C8 1.530(7) . ?

loop_
_geom_hbond_atom_site_label_D
_geom_hbond_atom_site_label_H
_geom_hbond_atom_site_label_A
_geom_hbond_distance_DH
_geom_hbond_distance_HA
_geom_hbond_distance_DA
_geom_hbond_angle_DHA
_geom_hbond_site_symmetry_A
N1 H01 Cl2 0.95(7) 2.82(7) 3.706(4) 155(6) 2_556
N3 H03 Cl1 0.96(6) 3.10(6) 3.892(5) 141(5) 2

loop_
_geom_torsion_atom_site_label_1
_geom_torsion_atom_site_label_2
_geom_torsion_atom_site_label_3
_geom_torsion_atom_site_label_4
_geom_torsion
_geom_torsion_site_symmetry_1
_geom_torsion_site_symmetry_2
_geom_torsion_site_symmetry_3
_geom_torsion_site_symmetry_4
_geom_torsion_publ_flag
N3 Pt1 N1 C1 74.1(5) . . . . ?
Cl1 Pt1 N1 C1 -1(18) . . . . ?
Cl2 Pt1 N1 C1 -104.8(4) . . . . ?
C1 O1 N2 C5 128.8(5) . . . . ?
C1 O1 N2 C4 -112.4(5) . . . . ?
N1 Pt1 N3 C6 61.7(5) . . . . ?
Cl1 Pt1 N3 C6 -118.7(5) . . . . ?
Cl2 Pt1 N3 C6 -174(6) . . . . ?
C6 O2 N4 C10 101.5(5) . . . . ?
C6 O2 N4 C9 -141.5(4) . . . . ?
Pt1 N1 C1 O1 172.3(4) . . . . ?
Pt1 N1 C1 C2 -5.6(8) . . . . ?
N2 O1 C1 N1 -5.9(7) . . . . ?
N2 O1 C1 C2 172.2(4) . . . . ?
N1 C1 C2 C3 79.7(7) . . . . ?
O1 C1 C2 C3 -98.5(5) . . . . ?
Pt1 N3 C6 O2 176.6(4) . . . . ?
Pt1 N3 C6 C7 -5.1(8) . . . . ?
N4 O2 C6 N3 2.8(7) . . . . ?
N4 O2 C6 C7 -175.7(4) . . . . ?
N3 C6 C7 C8 -109.1(6) . . . . ?
O2 C6 C7 C8 69.4(6) . . . . ?
